data_7029282
loop_
_publ_author_name
'Bae, Hye Jin'
'Kim, Hyungjun'
'Lee, Kang Mun'
'Kim, Taewon'
'Lee, Yoon Sup'
'Do, Youngkyu'
'Lee, Min Hyung'

_publ_section_title
;
 Through-space charge transfer and emission color tuning of di-o-carborane
 substituted benzene.
;
_journal_issue 13
_journal_name_full 'Dalton transactions (Cambridge, England : 2003)'
_journal_page_first 4978
_journal_page_last 4985
_journal_paper_doi 10.1039/c3dt52465e
_journal_volume 43
_journal_year 2014
_chemical_formula_moiety C30H50B20
_chemical_formula_sum 'C30 H50 B20'
_chemical_formula_weight 626.90
_chemical_name_systematic
; 
 ? 
;
_space_group_IT_number 14
_symmetry_cell_setting monoclinic
_symmetry_space_group_name_Hall '-P 2yn'
_symmetry_space_group_name_H-M 'P 1 21/n 1'
_atom_sites_solution_hydrogens geom
_atom_sites_solution_primary direct
_atom_sites_solution_secondary difmap
_audit_creation_method SHELXL-97
_cell_angle_alpha 90.00
_cell_angle_beta 114.132(11)
_cell_angle_gamma 90.00
_cell_formula_units_Z 2
_cell_length_a 11.932(2)
_cell_length_b 13.890(2)
_cell_length_c 13.636(2)
_cell_measurement_reflns_used 3926
_cell_measurement_temperature 296(2)
_cell_measurement_theta_max 25.76
_cell_measurement_theta_min 2.20
_cell_volume 2062.5(6)
_computing_cell_refinement 'Bruker APEX II'
_computing_data_collection 'Bruker APEX II'
_computing_data_reduction 'Bruker APEX II'
_computing_molecular_graphics ORTEP3
_computing_publication_material 'Bruker SHELXTL'
_computing_structure_refinement 'SHELXL-97 (Sheldrick, 1997)'
_computing_structure_solution 'SHELXS-97 (Sheldrick, 1990)'
_diffrn_ambient_temperature 296(2)
_diffrn_measured_fraction_theta_full 0.995
_diffrn_measured_fraction_theta_max 0.995
_diffrn_measurement_device_type 'CCD area detector'
_diffrn_measurement_method 'phi and omega scans'
_diffrn_radiation_monochromator graphite
_diffrn_radiation_source 'fine-focus sealed tube'
_diffrn_radiation_type MoK\a
_diffrn_radiation_wavelength 0.71073
_diffrn_reflns_av_R_equivalents 0.0394
_diffrn_reflns_av_sigmaI/netI 0.0362
_diffrn_reflns_limit_h_max 14
_diffrn_reflns_limit_h_min -14
_diffrn_reflns_limit_k_max 16
_diffrn_reflns_limit_k_min -16
_diffrn_reflns_limit_l_max 16
_diffrn_reflns_limit_l_min -16
_diffrn_reflns_number 16740
_diffrn_reflns_theta_full 25.76
_diffrn_reflns_theta_max 25.76
_diffrn_reflns_theta_min 2.20
_exptl_absorpt_coefficient_mu 0.049
_exptl_absorpt_correction_T_max 0.941
_exptl_absorpt_correction_T_min 0.930
_exptl_absorpt_correction_type multi-scan
_exptl_absorpt_process_details SADABS
_exptl_crystal_colour colorless
_exptl_crystal_density_diffrn 1.009
_exptl_crystal_density_method 'not measured'
_exptl_crystal_description Cubic
_exptl_crystal_F_000 660
_exptl_crystal_size_max 0.3
_exptl_crystal_size_mid 0.2
_exptl_crystal_size_min 0.15
_refine_diff_density_max 0.557
_refine_diff_density_min -0.335
_refine_diff_density_rms 0.072
_refine_ls_extinction_method none
_refine_ls_goodness_of_fit_ref 1.077
_refine_ls_hydrogen_treatment mixed
_refine_ls_matrix_type full
_refine_ls_number_parameters 267
_refine_ls_number_reflns 3926
_refine_ls_number_restraints 0
_refine_ls_restrained_S_all 1.077
_refine_ls_R_factor_all 0.1007
_refine_ls_R_factor_gt 0.0820
_refine_ls_shift/su_max 0.012
_refine_ls_shift/su_mean 0.002
_refine_ls_structure_factor_coef Fsqd
_refine_ls_weighting_details 'calc w=1/[\s^2^(Fo^2^)+(0.2000P)^2^+0.0000P] where P=(Fo^2^+2Fc^2^)/3'
_refine_ls_weighting_scheme calc
_refine_ls_wR_factor_gt 0.2531
_refine_ls_wR_factor_ref 0.2733
_reflns_number_gt 2839
_reflns_number_total 3926
_reflns_threshold_expression >2sigma(I)
_cod_data_source_file c3dt52465e.txt
_cod_data_source_block 3
_cod_depositor_comments
;
The following automatic conversions were performed:

'_symmetry_cell_setting' value 'Monoclinic' changed to 'monoclinic'
according to
/usr/data/users/saulius/crontab/automatic-downloads/current/RSC/lib/dictionaries/cif_core.dic
dictionary named 'cif_core.dic' version 2.4.2 from 2011-04-26.

Automatic conversion script
Id: cif_fix_values 2281 2013-09-26 08:29:07Z andrius 
;
_cod_original_cell_volume 2062.4(6)
_cod_original_sg_symbol_H-M P2(1)/n
_cod_database_code 7029282

loop_
_symmetry_equiv_pos_as_xyz
'x, y, z'
'-x+1/2, y+1/2, -z+1/2'
'-x, -y, -z'
'x-1/2, -y-1/2, z-1/2'

loop_
_atom_site_label
_atom_site_type_symbol
_atom_site_fract_x
_atom_site_fract_y
_atom_site_fract_z
_atom_site_U_iso_or_equiv
_atom_site_adp_type
_atom_site_occupancy
_atom_site_symmetry_multiplicity
_atom_site_calc_flag
_atom_site_refinement_flags
C1 C 0.46043(19) 0.19086(15) 0.26444(16) 0.0376(5) Uani 1 1 d .
C2 C 0.45987(18) 0.18497(15) 0.39087(16) 0.0369(5) Uani 1 1 d .
C3 C 0.48119(18) 0.08837(15) 0.44609(15) 0.0363(5) Uani 1 1 d .
C4 C 0.5970(2) 0.0553(2) 0.5064(2) 0.0637(8) Uani 1 1 d .
H4 H 0.6642 0.0925 0.5122 0.076 Uiso 1 1 calc R
C5 C 0.3835(2) 0.0326(2) 0.4409(2) 0.0624(8) Uani 1 1 d .
H5 H 0.3037 0.0541 0.4017 0.075 Uiso 1 1 calc R
C6 C 0.48070(19) 0.09993(16) 0.21458(16) 0.0396(5) Uani 1 1 d .
C7 C 0.5970(2) 0.0723(2) 0.2277(2) 0.0562(7) Uani 1 1 d .
H7 H 0.6640 0.1102 0.2686 0.067 Uiso 1 1 calc R
C8 C 0.6151(3) -0.0113(2) 0.1806(2) 0.0649(8) Uani 1 1 d .
H8 H 0.6945 -0.0287 0.1911 0.078 Uiso 1 1 calc R
C9 C 0.5174(3) -0.06997(19) 0.1181(2) 0.0556(7) Uani 1 1 d .
C10 C 0.4019(3) -0.0399(2) 0.1028(2) 0.0586(7) Uani 1 1 d .
H10 H 0.3345 -0.0768 0.0600 0.070 Uiso 1 1 calc R
C11 C 0.3824(2) 0.04359(19) 0.1492(2) 0.0517(6) Uani 1 1 d .
H11 H 0.3027 0.0621 0.1365 0.062 Uiso 1 1 calc R
C12 C 0.5411(3) -0.1632(2) 0.0733(2) 0.0713(9) Uani 1 1 d .
H12A H 0.4641 -0.1865 0.0190 0.086 Uiso 1 1 calc R
H12B H 0.5959 -0.1507 0.0383 0.086 Uiso 1 1 calc R
C13 C 0.5964(5) -0.2410(3) 0.1562(3) 0.0987(13) Uani 1 1 d .
H13A H 0.6038 -0.2980 0.1182 0.118 Uiso 1 1 calc R
H13B H 0.6793 -0.2207 0.2018 0.118 Uiso 1 1 calc R
C14 C 0.5401(6) -0.2701(3) 0.2252(4) 0.1184(17) Uani 1 1 d .
H14A H 0.4563 -0.2884 0.1801 0.142 Uiso 1 1 calc R
H14B H 0.5359 -0.2140 0.2659 0.142 Uiso 1 1 calc R
C15 C 0.5950(5) -0.3492(3) 0.3027(4) 0.1076(14) Uani 1 1 d .
H15A H 0.6149 -0.4019 0.2672 0.161 Uiso 1 1 calc R
H15B H 0.5373 -0.3704 0.3308 0.161 Uiso 1 1 calc R
H15C H 0.6683 -0.3266 0.3606 0.161 Uiso 1 1 calc R
B1 B 0.5191(2) 0.28958(19) 0.4600(2) 0.0452(6) Uani 1 1 d .
B2 B 0.3582(2) 0.2672(2) 0.4011(2) 0.0463(6) Uani 1 1 d .
B3 B 0.4151(3) 0.3818(2) 0.3864(3) 0.0538(7) Uani 1 1 d .
B4 B 0.5546(3) 0.3637(2) 0.3703(2) 0.0515(7) Uani 1 1 d .
B5 B 0.5821(2) 0.23870(18) 0.3744(2) 0.0410(6) Uani 1 1 d .
B6 B 0.3235(2) 0.20249(19) 0.2794(2) 0.0402(6) Uani 1 1 d .
B7 B 0.2942(3) 0.3272(2) 0.2750(2) 0.0497(7) Uani 1 1 d .
B8 B 0.4150(3) 0.3882(2) 0.2566(3) 0.0549(7) Uani 1 1 d .
B9 B 0.5194(3) 0.29980(19) 0.2492(2) 0.0460(6) Uani 1 1 d .
B10 B 0.3587(2) 0.2775(2) 0.1903(2) 0.0456(6) Uani 1 1 d .
H101 H 0.568(2) 0.2861(18) 0.545(2) 0.051(7) Uiso 1 1 d .
H102 H 0.310(2) 0.2424(16) 0.4502(18) 0.038(6) Uiso 1 1 d .
H103 H 0.395(3) 0.446(2) 0.424(2) 0.069(8) Uiso 1 1 d .
H104 H 0.637(3) 0.415(2) 0.410(2) 0.072(8) Uiso 1 1 d .
H105 H 0.674(2) 0.1975(16) 0.4051(19) 0.041(6) Uiso 1 1 d .
H106 H 0.260(2) 0.1469(15) 0.2530(17) 0.034(5) Uiso 1 1 d .
H107 H 0.201(2) 0.3542(19) 0.242(2) 0.057(7) Uiso 1 1 d .
H108 H 0.394(3) 0.452(2) 0.206(2) 0.064(8) Uiso 1 1 d .
H109 H 0.574(2) 0.2997(17) 0.201(2) 0.046(6) Uiso 1 1 d .
H110 H 0.312(3) 0.2614(18) 0.100(2) 0.055(7) Uiso 1 1 d .

loop_
_atom_site_aniso_label
_atom_site_aniso_U_11
_atom_site_aniso_U_22
_atom_site_aniso_U_33
_atom_site_aniso_U_23
_atom_site_aniso_U_13
_atom_site_aniso_U_12
C1 0.0342(11) 0.0428(11) 0.0339(11) 0.0070(9) 0.0118(9) 0.0001(8)
C2 0.0351(11) 0.0418(11) 0.0319(10) 0.0007(8) 0.0117(9) -0.0008(8)
C3 0.0378(11) 0.0411(11) 0.0289(10) 0.0005(8) 0.0127(8) -0.0015(8)
C4 0.0353(13) 0.0649(17) 0.0768(18) 0.0295(14) 0.0085(12) -0.0094(11)
C5 0.0334(12) 0.0636(16) 0.0778(18) 0.0306(14) 0.0102(12) 0.0007(11)
C6 0.0435(12) 0.0437(12) 0.0323(10) 0.0044(9) 0.0163(9) -0.0009(9)
C7 0.0454(14) 0.0636(16) 0.0589(15) -0.0128(12) 0.0207(12) -0.0033(11)
C8 0.0578(17) 0.0703(18) 0.0689(17) -0.0114(14) 0.0283(14) 0.0057(13)
C9 0.0757(18) 0.0524(14) 0.0457(13) -0.0007(11) 0.0318(13) 0.0018(12)
C10 0.0653(17) 0.0575(15) 0.0534(14) -0.0125(12) 0.0247(13) -0.0118(12)
C11 0.0483(14) 0.0557(14) 0.0503(13) -0.0106(11) 0.0194(11) -0.0061(10)
C12 0.100(2) 0.0630(18) 0.0631(17) -0.0086(14) 0.0460(17) 0.0034(16)
C13 0.150(4) 0.067(2) 0.106(3) -0.003(2) 0.081(3) 0.020(2)
C14 0.192(5) 0.083(3) 0.120(3) 0.024(2) 0.103(3) 0.047(3)
C15 0.160(4) 0.081(3) 0.098(3) 0.015(2) 0.069(3) 0.029(3)
B1 0.0446(14) 0.0451(14) 0.0417(14) -0.0051(11) 0.0134(12) -0.0020(11)
B2 0.0436(14) 0.0488(15) 0.0454(14) -0.0039(11) 0.0171(11) 0.0043(11)
B3 0.0530(16) 0.0428(15) 0.0603(17) -0.0049(12) 0.0177(13) 0.0031(12)
B4 0.0491(15) 0.0418(14) 0.0580(16) 0.0020(12) 0.0163(13) -0.0056(11)
B5 0.0394(13) 0.0420(13) 0.0388(13) 0.0012(10) 0.0133(10) -0.0045(10)
B6 0.0341(12) 0.0466(13) 0.0368(13) 0.0028(10) 0.0112(10) 0.0005(10)
B7 0.0438(14) 0.0474(15) 0.0526(16) 0.0051(12) 0.0142(12) 0.0076(11)
B8 0.0562(16) 0.0426(14) 0.0615(17) 0.0131(13) 0.0197(14) 0.0038(12)
B9 0.0452(14) 0.0425(14) 0.0486(15) 0.0115(11) 0.0175(12) -0.0021(11)
B10 0.0421(14) 0.0487(14) 0.0410(14) 0.0091(11) 0.0120(11) 0.0040(11)

loop_
_atom_type_symbol
_atom_type_description
_atom_type_scat_dispersion_real
_atom_type_scat_dispersion_imag
_atom_type_scat_source
C C 0.0033 0.0016 'International Tables Vol C Tables 4.2.6.8 and 6.1.1.4'
H H 0.0000 0.0000 'International Tables Vol C Tables 4.2.6.8 and 6.1.1.4'
B B 0.0013 0.0007 'International Tables Vol C Tables 4.2.6.8 and 6.1.1.4'

loop_
_geom_angle_atom_site_label_1
_geom_angle_atom_site_label_2
_geom_angle_atom_site_label_3
_geom_angle
_geom_angle_site_symmetry_3
C6 C1 B10 122.03(18) .
C6 C1 B9 122.51(18) .
B10 C1 B9 62.39(15) .
C6 C1 C2 118.63(16) .
B10 C1 C2 109.29(16) .
B9 C1 C2 109.33(17) .
C6 C1 B6 117.76(18) .
B10 C1 B6 61.97(14) .
B9 C1 B6 112.60(17) .
C2 C1 B6 59.95(12) .
C6 C1 B5 118.71(18) .
B10 C1 B5 112.38(17) .
B9 C1 B5 61.82(14) .
C2 C1 B5 60.01(13) .
B6 C1 B5 110.98(17) .
C3 C2 B2 122.25(18) .
C3 C2 B1 122.06(17) .
B2 C2 B1 62.45(15) .
C3 C2 C1 118.11(16) .
B2 C2 C1 109.93(16) .
B1 C2 C1 109.77(16) .
C3 C2 B6 118.01(17) .
B2 C2 B6 62.26(14) .
B1 C2 B6 113.00(17) .
C1 C2 B6 60.21(13) .
C3 C2 B5 117.94(17) .
B2 C2 B5 112.62(17) .
B1 C2 B5 61.83(14) .
C1 C2 B5 60.24(13) .
B6 C2 B5 111.39(16) .
C4 C3 C5 117.9(2) .
C4 C3 C2 121.5(2) .
C5 C3 C2 120.51(19) .
C3 C4 C5 121.5(2) 3_656
C3 C5 C4 120.6(2) 3_656
C7 C6 C11 117.9(2) .
C7 C6 C1 121.0(2) .
C11 C6 C1 121.0(2) .
C6 C7 C8 120.8(2) .
C7 C8 C9 121.6(3) .
C10 C9 C8 116.9(2) .
C10 C9 C12 122.9(3) .
C8 C9 C12 120.2(3) .
C9 C10 C11 122.1(3) .
C10 C11 C6 120.6(2) .
C13 C12 C9 114.2(2) .
C14 C13 C12 121.3(4) .
C13 C14 C15 119.6(4) .
C2 B1 B5 59.49(13) .
C2 B1 B4 105.84(18) .
B5 B1 B4 59.57(16) .
C2 B1 B2 58.61(14) .
B5 B1 B2 107.64(18) .
B4 B1 B2 107.9(2) .
C2 B1 B3 105.29(18) .
B5 B1 B3 107.5(2) .
B4 B1 B3 60.19(17) .
B2 B1 B3 59.74(16) .
C2 B2 B3 105.87(19) .
C2 B2 B7 105.83(19) .
B3 B2 B7 60.23(17) .
C2 B2 B1 58.94(14) .
B3 B2 B1 60.15(16) .
B7 B2 B1 108.2(2) .
C2 B2 B6 59.36(13) .
B3 B2 B6 107.6(2) .
B7 B2 B6 59.42(15) .
B1 B2 B6 107.83(18) .
B8 B3 B2 108.3(2) .
B8 B3 B1 108.4(2) .
B2 B3 B1 60.10(15) .
B8 B3 B7 59.96(17) .
B2 B3 B7 60.02(16) .
B1 B3 B7 108.02(19) .
B8 B3 B4 60.26(17) .
B2 B3 B4 107.88(19) .
B1 B3 B4 59.82(16) .
B7 B3 B4 107.8(2) .
B5 B4 B9 60.34(15) .
B5 B4 B1 60.12(15) .
B9 B4 B1 108.62(19) .
B5 B4 B3 107.82(19) .
B9 B4 B3 108.0(2) .
B1 B4 B3 59.99(16) .
B5 B4 B8 108.13(19) .
B9 B4 B8 60.21(17) .
B1 B4 B8 107.9(2) .
B3 B4 B8 59.54(17) .
C2 B5 C1 59.75(12) .
C2 B5 B4 105.79(18) .
C1 B5 B4 105.67(18) .
C2 B5 B1 58.68(14) .
C1 B5 B1 106.88(17) .
B4 B5 B1 60.31(16) .
C2 B5 B9 106.51(17) .
C1 B5 B9 58.52(13) .
B4 B5 B9 59.93(16) .
B1 B5 B9 108.46(19) .
C2 B6 C1 59.84(13) .
C2 B6 B7 105.68(18) .
C1 B6 B7 105.67(18) .
C2 B6 B10 106.41(17) .
C1 B6 B10 58.44(13) .
B7 B6 B10 59.94(16) .
C2 B6 B2 58.37(14) .
C1 B6 B2 106.55(17) .
B7 B6 B2 60.21(16) .
B10 B6 B2 108.10(19) .
B6 B7 B10 60.39(15) .
B6 B7 B8 108.3(2) .
B10 B7 B8 59.98(17) .
B6 B7 B2 60.38(15) .
B10 B7 B2 108.59(19) .
B8 B7 B2 107.91(19) .
B6 B7 B3 107.99(19) .
B10 B7 B3 107.8(2) .
B8 B7 B3 59.76(17) .
B2 B7 B3 59.75(16) .
B10 B8 B3 108.1(2) .
B10 B8 B7 59.81(16) .
B3 B8 B7 60.29(17) .
B10 B8 B9 60.03(16) .
B3 B8 B9 107.9(2) .
B7 B8 B9 107.79(19) .
B10 B8 B4 107.58(19) .
B3 B8 B4 60.20(17) .
B7 B8 B4 108.0(2) .
B9 B8 B4 59.41(16) .
C1 B9 B4 106.41(19) .
C1 B9 B5 59.66(13) .
B4 B9 B5 59.73(15) .
C1 B9 B10 58.75(14) .
B4 B9 B10 108.1(2) .
B5 B9 B10 107.71(18) .
C1 B9 B8 105.67(19) .
B4 B9 B8 60.37(17) .
B5 B9 B8 107.8(2) .
B10 B9 B8 59.69(16) .
C1 B10 B7 106.36(18) .
C1 B10 B8 106.23(18) .
B7 B10 B8 60.21(17) .
C1 B10 B6 59.59(13) .
B7 B10 B6 59.67(15) .
B8 B10 B6 107.9(2) .
C1 B10 B9 58.87(13) .
B7 B10 B9 108.3(2) .
B8 B10 B9 60.28(16) .
B6 B10 B9 107.85(18) .

loop_
_geom_bond_atom_site_label_1
_geom_bond_atom_site_label_2
_geom_bond_distance
_geom_bond_site_symmetry_2
C1 C6 1.500(3) .
C1 B10 1.715(3) .
C1 B9 1.717(3) .
C1 C2 1.729(3) .
C1 B6 1.735(3) .
C1 B5 1.737(3) .
C2 C3 1.508(3) .
C2 B2 1.713(3) .
C2 B1 1.719(3) .
C2 B6 1.731(3) .
C2 B5 1.733(3) .
C3 C4 1.366(3) .
C3 C5 1.377(3) .
C4 C5 1.388(4) 3_656
C5 C4 1.388(4) 3_656
C6 C7 1.379(3) .
C6 C11 1.389(3) .
C7 C8 1.386(4) .
C8 C9 1.391(4) .
C9 C10 1.372(4) .
C9 C12 1.507(4) .
C10 C11 1.386(4) .
C12 C13 1.507(5) .
C13 C14 1.420(6) .
C14 C15 1.479(6) .
B1 B5 1.774(4) .
B1 B4 1.777(4) .
B1 B2 1.779(4) .
B1 B3 1.780(4) .
B2 B3 1.773(4) .
B2 B7 1.777(4) .
B2 B6 1.780(4) .
B3 B8 1.772(5) .
B3 B7 1.781(4) .
B3 B4 1.783(4) .
B4 B5 1.764(4) .
B4 B9 1.767(4) .
B4 B8 1.784(4) .
B5 B9 1.774(4) .
B6 B7 1.763(4) .
B6 B10 1.776(4) .
B7 B10 1.768(4) .
B7 B8 1.775(4) .
B8 B10 1.771(4) .
B8 B9 1.782(4) .
B9 B10 1.777(4) .
